data_9011423
loop_
_publ_author_name
'Phillips, M. W.'
'Colville, A. A.'
'Ribbe, P. H.'

_publ_section_title
;The crystal structures of two oligoclases: a comparison with low and high
 albite Locality: Camedo, Switzerland Sample: An28
;
_journal_name_full 'Zeitschrift fur Kristallographie'
_journal_page_first 43
_journal_page_last 65
_journal_paper_doi 10.1524/zkri.1971.133.133.43
_journal_volume 133
_journal_year 1971
_chemical_formula_sum 'Al1.277 Ca0.277 Na0.723 O8 Si2.723'
_chemical_name_mineral Oligoclase
_space_group_IT_number 2
_symmetry_space_group_name_Hall '-P 1 (1/2*x+1/2*y,1/2*x-1/2*y,-z)'
_symmetry_space_group_name_H-M 'C -1'
_cell_angle_alpha 93.63
_cell_angle_beta 116.40
_cell_angle_gamma 89.46
_cell_length_a 8.169
_cell_length_b 12.851
_cell_length_c 7.124
_cell_formula_units_Z 4
_cell_volume 668.391
_exptl_crystal_density_diffrn 2.650
_cod_original_formula_sum '(Na.723 Ca.277) (Al1.277 Si2.723) O8'
_cod_database_code 9011423

loop_
_symmetry_equiv_pos_as_xyz
x,y,z
1/2+x,1/2+y,z
-x,-y,-z
1/2-x,1/2-y,-z

loop_
_atom_site_aniso_label
_atom_site_aniso_U_11
_atom_site_aniso_U_22
_atom_site_aniso_U_33
_atom_site_aniso_U_12
_atom_site_aniso_U_13
_atom_site_aniso_U_23
Na 0.01627 0.15742 0.07681 0.00523 0.00236 -0.09058
Ca 0.01627 0.15742 0.07681 0.00523 0.00236 -0.09058
AlT1o 0.01437 0.01416 0.01047 -0.00238 0.00543 0.00124
SiT1o 0.01437 0.01416 0.01047 -0.00238 0.00543 0.00124
AlT1m 0.01193 0.01333 0.00863 0.00238 0.00354 0.00165
SiT1m 0.01193 0.01333 0.00863 0.00238 0.00354 0.00165
AlT2o 0.01057 0.01000 0.01047 0.00000 0.00378 0.00165
SiT2o 0.01057 0.01000 0.01047 0.00000 0.00378 0.00165
AlT2m 0.01030 0.01083 0.01089 0.00048 0.00448 0.00124
SiT2m 0.01030 0.01083 0.01089 0.00048 0.00448 0.00124
OA1 0.02982 0.02499 0.01623 0.00285 0.01038 0.00455
OA2 0.01356 0.01249 0.01602 -0.00190 0.00590 0.00414
OBo 0.02169 0.01999 0.02136 -0.00428 0.01062 0.00083
OBm 0.02548 0.02582 0.03471 0.00285 0.01723 0.00290
OCo 0.02006 0.01916 0.02095 -0.00333 0.00590 0.00165
OCm 0.02033 0.02082 0.01643 0.00713 0.00401 -0.00041
ODo 0.01572 0.01999 0.01499 0.00238 0.00448 0.00165
ODm 0.01925 0.02499 0.01499 -0.00285 0.02077 -0.00331

loop_
_atom_site_label
_atom_site_type_symbol
_atom_site_fract_x
_atom_site_fract_y
_atom_site_fract_z
_atom_site_occupancy
_atom_site_U_iso_or_equiv
Na Na 0.26890 0.00400 0.13310 0.72300 0.06839
Ca Ca 0.26890 0.00400 0.13310 0.27700 0.06839
AlT1o Al 0.00780 0.16580 0.21240 0.62500 0.01165
SiT1o Si 0.00780 0.16580 0.21240 0.37500 0.01165
AlT1m Al 0.00350 0.81780 0.23280 0.21100 0.01077
SiT1m Si 0.00350 0.81780 0.23280 0.78900 0.01077
AlT2o Al 0.68820 0.10950 0.31690 0.21700 0.01026
SiT2o Si 0.68820 0.10950 0.31690 0.78300 0.01026
AlT2m Al 0.68240 0.87960 0.35740 0.22400 0.01039
SiT2m Si 0.68240 0.87960 0.35740 0.77600 0.01039
OA1 O 0.00490 0.13040 0.97660 1.00000 0.02533
OA2 O 0.58710 0.99380 0.27890 1.00000 0.01267
OBo O 0.81350 0.10720 0.19030 1.00000 0.02026
OBm O 0.81890 0.85110 0.25070 1.00000 0.02913
OCo O 0.01480 0.29490 0.27710 1.00000 0.02153
OCm O 0.01880 0.69020 0.21870 1.00000 0.01900
ODo O 0.20070 0.10910 0.38660 1.00000 0.01646
ODm O 0.18780 0.86700 0.43200 1.00000 0.01646

loop_
_cod_related_entry_id
_cod_related_entry_database
_cod_related_entry_code
1 AMCSD 0010722
2 AMCSD 0019659

loop_
_[local]_alternative_name_id
_[local]_alternative_name_type
_[local]_alternative_name_source
_[local]_alternative_name_source_id
_[local]_alternative_name_value
1 mineral AMCSD 0010722 "Oligoclase"
2 mineral AMCSD 0019659 "Albite"

_database_code_amcsd 0010722
